data_7203217
loop_
_publ_author_name
'Kenneth E. Maly'
'Thierry Maris'
'James D. Wuest'

_publ_section_title
;
 Two-dimensional hydrogen-bonded networks in crystals of diboronic
 acids
;
_journal_name_full CrystEngComm
_journal_page_first 33
_journal_page_last 35
_journal_paper_doi 10.1039/b516402h
_journal_year 2006
_chemical_compound_source 'Synthesized by the authors. See text'
_chemical_formula_moiety 'C14 H12 B2 O4, 3(C4 H8 O)'
_chemical_formula_sum 'C26 H36 B2 O7'
_chemical_formula_weight 482.17
_chemical_name_systematic
;
?
;
_space_group_IT_number 2
_symmetry_cell_setting triclinic
_symmetry_space_group_name_Hall '-P 1'
_symmetry_space_group_name_H-M 'P -1'
_atom_sites_solution_hydrogens geom
_atom_sites_solution_primary direct
_atom_sites_solution_secondary difmap
_audit_creation_method SHELXL-97
_cell_angle_alpha 92.161(5)
_cell_angle_beta 104.384(6)
_cell_angle_gamma 96.514(5)
_cell_formula_units_Z 1
_cell_length_a 6.5411(6)
_cell_length_b 9.4198(9)
_cell_length_c 10.8119(11)
_cell_measurement_reflns_used 2877
_cell_measurement_temperature 100(2)
_cell_measurement_theta_max 67.41
_cell_measurement_theta_min 4.23
_cell_volume 639.63(11)
_computing_cell_refinement 'SMART (Bruker, 2003)'
_computing_data_collection 'SMART (Bruker, 2003)'
_computing_data_reduction 'SAINT (Bruker, 2004)'
_computing_molecular_graphics 'SHELXTL (Bruker, 1997)'
_computing_publication_material 'UdMX (local program)'
_computing_structure_refinement 'SHELXL97 (Sheldrick, 1997)'
_computing_structure_solution 'SHELXS97 (Sheldrick, 1997)'
_diffrn_ambient_temperature 100(2)
_diffrn_detector_area_resol_mean 5.5
_diffrn_measured_fraction_theta_full 0.935
_diffrn_measured_fraction_theta_max 0.935
_diffrn_measurement_device_type 'Bruker Smart 6000'
_diffrn_measurement_method \w
_diffrn_radiation_monochromator 'Montel 200 optics'
_diffrn_radiation_source 'Rotating Anode'
_diffrn_radiation_type CuK\a
_diffrn_radiation_wavelength 1.54178
_diffrn_reflns_av_R_equivalents 0.062
_diffrn_reflns_av_sigmaI/netI 0.0517
_diffrn_reflns_limit_h_max 7
_diffrn_reflns_limit_h_min -7
_diffrn_reflns_limit_k_max 11
_diffrn_reflns_limit_k_min -11
_diffrn_reflns_limit_l_max 12
_diffrn_reflns_limit_l_min -12
_diffrn_reflns_number 7257
_diffrn_reflns_theta_full 67.38
_diffrn_reflns_theta_max 67.38
_diffrn_reflns_theta_min 4.23
_diffrn_standards_decay_% -0.90
_diffrn_standards_interval_time 1440
_diffrn_standards_number 44
_exptl_absorpt_coefficient_mu 0.715
_exptl_absorpt_correction_T_max 0.9600
_exptl_absorpt_correction_T_min 0.9200
_exptl_absorpt_correction_type multi-scan
_exptl_absorpt_process_details 'Sadabs (Sheldrick,1996)'
_exptl_crystal_colour Colorless
_exptl_crystal_density_diffrn 1.252
_exptl_crystal_density_method 'not measured'
_exptl_crystal_description block
_exptl_crystal_F_000 258
_exptl_crystal_size_max 0.12
_exptl_crystal_size_mid 0.07
_exptl_crystal_size_min 0.06
_refine_diff_density_max 0.263
_refine_diff_density_min -0.338
_refine_diff_density_rms 0.073
_refine_ls_extinction_method none
_refine_ls_goodness_of_fit_ref 1.113
_refine_ls_hydrogen_treatment mixed
_refine_ls_matrix_type full
_refine_ls_number_parameters 146
_refine_ls_number_reflns 2147
_refine_ls_number_restraints 22
_refine_ls_restrained_S_all 1.254
_refine_ls_R_factor_all 0.0749
_refine_ls_R_factor_gt 0.0719
_refine_ls_shift/su_max 0.000
_refine_ls_shift/su_mean 0.000
_refine_ls_structure_factor_coef Fsqd
_refine_ls_weighting_details 'calc w=1/[\s^2^(Fo^2^)+(0.1010P)^2^+0.0000P] where P=(Fo^2^+2Fc^2^)/3'
_refine_ls_weighting_scheme calc
_refine_ls_wR_factor_gt 0.1756
_refine_ls_wR_factor_ref 0.1764
_reflns_number_gt 1546
_reflns_number_total 2147
_reflns_threshold_expression I>2\s(I)
_cod_data_source_file b516402h.txt
_cod_data_source_block jiw897
_cod_depositor_comments
;
The following automatic conversions were performed:
'_symmetry_cell_setting' value 'Triclinic' changed to 'triclinic'
according to '/home/saulius/struct/CIF-dictionaries/cif_core.dic'
dictionary named 'cif_core.dic' version 2.4.1 from
2010-06-29.

'_geom_angle_publ_flag' value 'Y' changed to 'y' according to
'/home/saulius/struct/CIF-dictionaries/cif_core.dic' dictionary named
'cif_core.dic' version 2.4.1 from 2010-06-29 (29
times).

'_geom_bond_publ_flag' value 'Y' changed to 'y' according to
'/home/saulius/struct/CIF-dictionaries/cif_core.dic' dictionary named
'cif_core.dic' version 2.4.1 from 2010-06-29 (22
times).

'_geom_torsion_publ_flag' value 'Y' changed to 'y' according to
'/home/saulius/struct/CIF-dictionaries/cif_core.dic' dictionary named
'cif_core.dic' version 2.4.1 from 2010-06-29 (29 times).

Automatic conversion script
Id: cif_fix_enum 1527 2010-12-29 10:47:43Z saulius 
;
_cod_original_sg_symbol_H-M P-1
_cod_database_code 7203217

loop_
_symmetry_equiv_pos_as_xyz
'x, y, z'
'-x, -y, -z'

loop_
_atom_site_label
_atom_site_type_symbol
_atom_site_fract_x
_atom_site_fract_y
_atom_site_fract_z
_atom_site_U_iso_or_equiv
_atom_site_adp_type
_atom_site_occupancy
_atom_site_symmetry_multiplicity
_atom_site_calc_flag
_atom_site_refinement_flags
_atom_site_disorder_assembly
_atom_site_disorder_group
B1 B 0.1289(9) 1.3770(5) 0.3829(5) 0.0411(13) Uani 1 1 d . . .
O1 O -0.0414(5) 1.3152(3) 0.4195(3) 0.0433(9) Uani 1 1 d . . .
H1 H -0.073(7) 1.372(5) 0.490(4) 0.041(12) Uiso 1 1 d . . .
O2 O 0.2075(5) 1.5160(3) 0.4256(3) 0.0418(9) Uani 1 1 d . . .
H2 H 0.306(8) 1.563(6) 0.414(5) 0.042(14) Uiso 1 1 d . . .
C1 C 0.4661(7) 1.0331(5) 0.0377(4) 0.0406(11) Uani 1 1 d . . .
C2 C 0.3866(7) 1.1163(4) 0.1255(4) 0.0398(12) Uani 1 1 d . . .
C3 C 0.1896(7) 1.0742(5) 0.1487(4) 0.0438(12) Uani 1 1 d . . .
H3 H 0.1073 0.9882 0.1070 0.053 Uiso 1 1 calc . . .
C4 C 0.1113(7) 1.1554(5) 0.2315(5) 0.0437(12) Uani 1 1 d . . .
H4 H -0.0234 1.1243 0.2462 0.052 Uiso 1 1 calc . . .
C5 C 0.2285(7) 1.2830(4) 0.2938(4) 0.0395(12) Uani 1 1 d . . .
C6 C 0.4278(7) 1.3224(5) 0.2734(4) 0.0444(12) Uani 1 1 d . . .
H6 H 0.5108 1.4078 0.3160 0.053 Uiso 1 1 calc . . .
C7 C 0.5085(8) 1.2403(5) 0.1922(5) 0.0473(13) Uani 1 1 d . . .
H7 H 0.6471 1.2682 0.1818 0.057 Uiso 1 1 calc . . .
C10 C 0.4996(8) 0.1660(5) 0.6114(5) 0.0566(15) Uani 1 1 d . . .
H10A H 0.6097 0.1388 0.6842 0.068 Uiso 1 1 calc R . .
H10B H 0.5434 0.1502 0.5311 0.068 Uiso 1 1 calc R . .
O10 O 0.4624(5) 0.3084(3) 0.6293(3) 0.0531(10) Uani 1 1 d D . .
C11 C 0.2903(8) 0.0867(5) 0.6044(5) 0.0521(13) Uani 1 1 d D . .
H11A H 0.3046 -0.0131 0.6276 0.063 Uiso 1 1 calc R . .
H11B H 0.1968 0.0845 0.5168 0.063 Uiso 1 1 calc R . .
C12 C 0.2014(8) 0.1631(5) 0.6962(5) 0.0538(14) Uani 1 1 d D . .
H12A H 0.2293 0.1186 0.7793 0.065 Uiso 1 1 calc R . .
H12B H 0.0459 0.1621 0.6628 0.065 Uiso 1 1 calc R . .
C13 C 0.3135(7) 0.3130(5) 0.7107(4) 0.0511(13) Uani 1 1 d D . .
H13A H 0.2115 0.3822 0.6812 0.061 Uiso 1 1 calc R . .
H13B H 0.3906 0.3401 0.8010 0.061 Uiso 1 1 calc R . .
O30 O 0.8273(7) 0.4168(5) 0.9787(4) 0.079(2) Uiso 0.25 1 d PRD A -1
C30 C 0.8797(7) 0.4861(5) 1.0964(4) 0.079(2) Uiso 0.25 1 d PRD A -1
H30A H 0.7532 0.5015 1.1275 0.095 Uiso 0.25 1 calc PR B -1
H30B H 0.9789 0.4372 1.1604 0.095 Uiso 0.25 1 calc PR C -1
C31 C 0.9679(7) 0.5990(5) 1.0658(4) 0.079(2) Uiso 0.25 1 d PRD A -1
H31A H 0.9994 0.6713 1.1391 0.095 Uiso 0.25 1 calc PR D -1
H31B H 0.8666 0.6356 0.9939 0.095 Uiso 0.25 1 calc PR E -1
C32 C 1.1750(7) 0.5845(5) 1.0264(4) 0.079(2) Uiso 0.25 1 d PRD A -1
H32A H 1.2990 0.5765 1.0989 0.095 Uiso 0.25 1 calc PR F -1
H32B H 1.2100 0.6573 0.9686 0.095 Uiso 0.25 1 calc PR G -1
C33 C 1.0343(7) 0.4023(5) 0.9393(4) 0.079(2) Uiso 0.25 1 d PRD A -1
H33A H 1.0158 0.4000 0.8455 0.095 Uiso 0.25 1 calc PR H -1
H33B H 1.1043 0.3197 0.9750 0.095 Uiso 0.25 1 calc PR I -1
O40 O 0.9776(7) 0.4005(5) 0.9253(4) 0.072(3) Uiso 0.25 1 d PRD J -2
C40 C 1.1226(7) 0.5152(5) 0.9087(4) 0.072(3) Uiso 0.25 1 d PRD J -2
H40A H 1.0353 0.5918 0.8766 0.086 Uiso 0.25 1 calc PR K -2
H40B H 1.1778 0.4825 0.8366 0.086 Uiso 0.25 1 calc PR L -2
C41 C 1.3104(7) 0.5883(5) 1.0049(4) 0.072(3) Uiso 0.25 1 d PRD J -2
H41A H 1.3708 0.6815 0.9814 0.086 Uiso 0.25 1 calc PR M -2
H41B H 1.4219 0.5269 1.0392 0.086 Uiso 0.25 1 calc PR N -2
C42 C 1.1125(7) 0.5987(5) 1.0972(4) 0.072(3) Uiso 0.25 1 d PRD J -2
H42A H 1.0981 0.7008 1.1134 0.086 Uiso 0.25 1 calc PR O -2
H42B H 1.1660 0.5596 1.1812 0.086 Uiso 0.25 1 calc PR P -2
C43 C 0.8399(7) 0.5002(5) 1.0188(4) 0.072(3) Uiso 0.25 1 d PRD J -2
H43A H 0.7744 0.4424 1.0767 0.086 Uiso 0.25 1 calc PR Q -2
H43B H 0.7393 0.5603 0.9684 0.086 Uiso 0.25 1 calc PR R -2

loop_
_atom_site_aniso_label
_atom_site_aniso_U_11
_atom_site_aniso_U_22
_atom_site_aniso_U_33
_atom_site_aniso_U_23
_atom_site_aniso_U_13
_atom_site_aniso_U_12
B1 0.044(3) 0.035(3) 0.053(3) 0.001(2) 0.024(3) 0.015(2)
O1 0.0461(19) 0.0324(17) 0.063(2) -0.0008(14) 0.0331(17) 0.0103(14)
O2 0.048(2) 0.0285(17) 0.061(2) 0.0009(13) 0.0354(17) 0.0108(14)
C1 0.038(3) 0.034(2) 0.055(3) 0.0023(19) 0.018(2) 0.0139(19)
C2 0.044(3) 0.034(2) 0.051(3) 0.009(2) 0.024(2) 0.018(2)
C3 0.052(3) 0.035(2) 0.052(3) 0.003(2) 0.024(2) 0.014(2)
C4 0.049(3) 0.034(2) 0.061(3) 0.004(2) 0.033(2) 0.015(2)
C5 0.047(3) 0.032(2) 0.051(3) 0.012(2) 0.027(2) 0.018(2)
C6 0.045(3) 0.042(3) 0.055(3) 0.000(2) 0.025(2) 0.017(2)
C7 0.052(3) 0.044(3) 0.059(3) 0.005(2) 0.032(2) 0.021(2)
C10 0.066(3) 0.044(3) 0.079(4) 0.016(2) 0.043(3) 0.028(3)
O10 0.061(2) 0.0337(17) 0.081(2) 0.0055(16) 0.0474(19) 0.0115(15)
C11 0.060(3) 0.039(3) 0.071(3) 0.015(2) 0.035(3) 0.016(2)
C12 0.053(3) 0.056(3) 0.062(3) 0.016(2) 0.029(3) 0.015(2)
C13 0.053(3) 0.045(3) 0.067(3) 0.002(2) 0.032(3) 0.015(2)

loop_
_atom_type_symbol
_atom_type_description
_atom_type_scat_dispersion_real
_atom_type_scat_dispersion_imag
_atom_type_scat_source
C C 0.0181 0.0091 'International Tables Vol C Tables 4.2.6.8 and 6.1.1.4'
H H 0.0000 0.0000 'International Tables Vol C Tables 4.2.6.8 and 6.1.1.4'
B B 0.0090 0.0039 'International Tables Vol C Tables 4.2.6.8 and 6.1.1.4'
O O 0.0492 0.0322 'International Tables Vol C Tables 4.2.6.8 and 6.1.1.4'

loop_
_geom_angle_atom_site_label_1
_geom_angle_atom_site_label_2
_geom_angle_atom_site_label_3
_geom_angle_site_symmetry_1
_geom_angle_site_symmetry_2
_geom_angle_site_symmetry_3
_geom_angle
_geom_angle_publ_flag
O1 B1 O2 . . . 118.6(4) y
O1 B1 C5 . . . 117.8(4) y
O2 B1 C5 . . . 123.6(4) y
B1 O1 H1 . . . 113(3) ?
B1 O2 H2 . . . 129(4) ?
C1 C1 C2 2_675 . . 178.1(6) y
C3 C2 C7 . . . 118.3(4) y
C3 C2 C1 . . . 121.1(4) y
C7 C2 C1 . . . 120.6(4) y
C4 C3 C2 . . . 121.1(4) y
C4 C3 H3 . . . 119.4 ?
C2 C3 H3 . . . 119.4 ?
C3 C4 C5 . . . 120.7(4) y
C3 C4 H4 . . . 119.6 ?
C5 C4 H4 . . . 119.6 ?
C6 C5 C4 . . . 117.9(4) y
C6 C5 B1 . . . 122.8(4) y
C4 C5 B1 . . . 119.3(4) y
C7 C6 C5 . . . 121.6(5) y
C7 C6 H6 . . . 119.2 ?
C5 C6 H6 . . . 119.2 ?
C6 C7 C2 . . . 120.3(4) y
C6 C7 H7 . . . 119.9 ?
C2 C7 H7 . . . 119.9 ?
O10 C10 C11 . . . 101.9(3) y
O10 C10 H10A . . . 111.4 ?
C11 C10 H10A . . . 111.4 ?
O10 C10 H10B . . . 111.4 ?
C11 C10 H10B . . . 111.4 ?
H10A C10 H10B . . . 109.3 ?
C10 O10 C13 . . . 109.0(3) y
C10 C11 C12 . . . 106.2(4) y
C10 C11 H11A . . . 110.5 ?
C12 C11 H11A . . . 110.5 ?
C10 C11 H11B . . . 110.5 ?
C12 C11 H11B . . . 110.5 ?
H11A C11 H11B . . . 108.7 ?
C11 C12 C13 . . . 104.8(4) y
C11 C12 H12A . . . 110.8 ?
C13 C12 H12A . . . 110.8 ?
C11 C12 H12B . . . 110.8 ?
C13 C12 H12B . . . 110.8 ?
H12A C12 H12B . . . 108.9 ?
O10 C13 C12 . . . 104.0(3) y
O10 C13 H13A . . . 111 ?
C12 C13 H13A . . . 111 ?
O10 C13 H13B . . . 111 ?
C12 C13 H13B . . . 111 ?
H13A C13 H13B . . . 109 ?
C30 O30 C33 . . . 107.9 y
C31 C30 O30 . . . 96.5 y
C31 C30 H30A . . . 112.5 ?
O30 C30 H30A . . . 112.5 ?
C31 C30 H30B . . . 112.5 ?
O30 C30 H30B . . . 112.5 ?
H30A C30 H30B . . . 110 ?
C30 C31 C32 . . . 115.1 y
C30 C31 H31A . . . 108.5 ?
C32 C31 H31A . . . 108.5 ?
C30 C31 H31B . . . 108.5 ?
C32 C31 H31B . . . 108.5 ?
H31A C31 H31B . . . 107.5 ?
C31 C32 C33 . . . 86.7 y
C31 C32 H32A . . . 114.2 ?
C33 C32 H32A . . . 114.2 ?
C31 C32 H32B . . . 114.2 ?
C33 C32 H32B . . . 114.2 ?
H32A C32 H32B . . . 111.4 ?
O30 C33 C32 . . . 93.3 y
O30 C33 H33A . . . 113 ?
C32 C33 H33A . . . 113 ?
O30 C33 H33B . . . 113 ?
C32 C33 H33B . . . 113 ?
H33A C33 H33B . . . 110.4 ?
C40 O40 C43 . . . 97.3 y
O40 C40 C41 . . . 127.7 y
O40 C40 H40A . . . 105.4 ?
C41 C40 H40A . . . 105.4 ?
O40 C40 H40B . . . 105.4 ?
C41 C40 H40B . . . 105.4 ?
H40A C40 H40B . . . 106 ?
C40 C41 C42 . . . 81.6 y
C40 C41 H41A . . . 115 ?
C42 C41 H41A . . . 115 ?
C40 C41 H41B . . . 115 ?
C42 C41 H41B . . . 115 ?
H41A C41 H41B . . . 112.1 ?
C41 C42 C43 . . . 115 y
C41 C42 H42A . . . 108.5 ?
C43 C42 H42A . . . 108.5 ?
C41 C42 H42B . . . 108.5 ?
C43 C42 H42B . . . 108.5 ?
H42A C42 H42B . . . 107.5 ?
O40 C43 C42 . . . 85.1 y
O40 C43 H43A . . . 114.5 ?
C42 C43 H43A . . . 114.5 ?
O40 C43 H43B . . . 114.5 ?
C42 C43 H43B . . . 114.5 ?
H43A C43 H43B . . . 111.6 ?

loop_
_geom_bond_atom_site_label_1
_geom_bond_atom_site_label_2
_geom_bond_site_symmetry_1
_geom_bond_site_symmetry_2
_geom_bond_distance
_geom_bond_publ_flag
B1 O1 . . 1.351(6) y
B1 O2 . . 1.369(6) y
B1 C5 . . 1.586(6) y
O1 H1 . . 0.99(5) ?
O2 H2 . . 0.78(5) ?
C1 C1 . 2_675 1.206(9) y
C1 C2 . . 1.438(6) y
C2 C3 . . 1.391(6) y
C2 C7 . . 1.400(7) y
C3 C4 . . 1.383(6) y
C3 H3 . . 0.95 ?
C4 C5 . . 1.400(7) y
C4 H4 . . 0.95 ?
C5 C6 . . 1.388(6) y
C6 C7 . . 1.385(6) y
C6 H6 . . 0.95 ?
C7 H7 . . 0.95 ?
C10 O10 . . 1.405(6) y
C10 C11 . . 1.467(7) y
C10 H10a . . 0.99 ?
C10 H10b . . 0.99 ?
O10 C13 . . 1.469(5) y
C11 C12 . . 1.473(6) y
C11 H11a . . 0.99 ?
C11 H11b . . 0.99 ?
C12 C13 . . 1.499(6) y
C12 H12a . . 0.99 ?
C12 H12b . . 0.99 ?
C13 H13a . . 0.99 ?
C13 H13b . . 0.99 ?
O30 C30 . . 1.354 y
O30 C33 . . 1.536 y
C30 C31 . . 1.247 y
C30 H30a . . 0.99 ?
C30 H30b . . 0.99 ?
C31 C32 . . 1.5359 y
C31 H31a . . 0.99 ?
C31 H31b . . 0.99 ?
C32 H32a . . 0.99 ?
C32 H32b . . 0.99 ?
C33 H33a . . 0.99 ?
C33 H33b . . 0.99 ?
O40 C40 . . 1.402 y
C40 C41 . . 1.478 y
C40 H40a . . 0.99 ?
C40 H40b . . 0.99 ?
C41 H41a . . 0.99 ?
C41 H41b . . 0.99 ?
C42 H42a . . 0.99 ?
C42 H42b . . 0.99 ?
C43 H43a . . 0.99 ?
C43 H43b . . 0.99 ?

loop_
_geom_hbond_atom_site_label_D
_geom_hbond_atom_site_label_H
_geom_hbond_atom_site_label_A
_geom_hbond_distance_DH
_geom_hbond_distance_HA
_geom_hbond_distance_DA
_geom_hbond_angle_DHA
_geom_hbond_site_symmetry_A
O1 H1 O2 0.99(5) 1.81(5) 2.759(4) 161(4) 2_586
O2 H2 O10 0.78(5) 1.99(5) 2.767(4) 174(5) 2_676

loop_
_geom_torsion_atom_site_label_1
_geom_torsion_atom_site_label_2
_geom_torsion_atom_site_label_3
_geom_torsion_atom_site_label_4
_geom_torsion_site_symmetry_1
_geom_torsion_site_symmetry_2
_geom_torsion_site_symmetry_3
_geom_torsion_site_symmetry_4
_geom_torsion
_geom_torsion_publ_flag
C7 C2 C3 C4 . . . . 2.6(7) y
C1 C2 C3 C4 . . . . -178.9(4) y
C2 C3 C4 C5 . . . . 0.3(7) y
C3 C4 C5 C6 . . . . -2.2(7) y
C3 C4 C5 B1 . . . . 177.1(4) y
O1 B1 C5 C6 . . . . -165.3(4) y
O2 B1 C5 C6 . . . . 13.8(7) y
O1 B1 C5 C4 . . . . 15.4(7) y
O2 B1 C5 C4 . . . . -165.4(4) y
C4 C5 C6 C7 . . . . 1.1(7) y
B1 C5 C6 C7 . . . . -178.2(4) y
C5 C6 C7 C2 . . . . 1.8(7) y
C3 C2 C7 C6 . . . . -3.7(7) y
C1 C2 C7 C6 . . . . 177.8(4) y
C11 C10 O10 C13 . . . . 36.1(5) y
O10 C10 C11 C12 . . . . -36.6(5) y
C10 C11 C12 C13 . . . . 23.6(5) y
C10 O10 C13 C12 . . . . -21.8(5) y
C11 C12 C13 O10 . . . . -1.9(5) y
C33 O30 C30 C31 . . . . 61 y
O30 C30 C31 C32 . . . . -66.8 y
C30 C31 C32 C33 . . . . 39.7 y
C30 O30 C33 C32 . . . . -34 y
C31 C32 C33 O30 . . . . 0 y
C43 O40 C40 C41 . . . . 73.4 y
O40 C40 C41 C42 . . . . -51.3 y
C40 C41 C42 C43 . . . . 5.9 y
C40 O40 C43 C42 . . . . -38.7 y
C41 C42 C43 O40 . . . . 20.6 y
